data_7048630
loop_
_publ_author_name
'Panda, Tarun Kanti Kanti'
'Das, Suman'
'Bhattacharjee, Jayeeta'

_publ_section_title
;
 Guanylation/Cyclisation of Amino Acid Esters using Imidazolin-2-iminato
 Titanium Initiator
;
_journal_name_full 'Dalton Transactions'
_journal_paper_doi 10.1039/C8DT04630A
_journal_year 2019
_chemical_formula_moiety 'C46 H60 N8 Ti'
_chemical_formula_sum 'C46 H60 N8 Ti'
_chemical_formula_weight 772.89
_space_group_crystal_system orthorhombic
_space_group_IT_number 56
_space_group_name_Hall '-P 2ab 2ac'
_space_group_name_H-M_alt 'P c c n'
_symmetry_space_group_name_Hall '-P 2ab 2ac'
_symmetry_space_group_name_H-M 'P c c n'
_atom_sites_solution_hydrogens geom
_audit_creation_method SHELXL-2014/7
_audit_update_record
;
2018-12-31 deposited with the CCDC.
2019-01-15 downloaded from the CCDC.
;
_cell_angle_alpha 90
_cell_angle_beta 90
_cell_angle_gamma 90
_cell_formula_units_Z 8
_cell_length_a 20.4747(4)
_cell_length_b 20.9986(3)
_cell_length_c 20.8892(3)
_cell_measurement_reflns_used 5729
_cell_measurement_temperature 150(2)
_cell_measurement_theta_max 71.4490
_cell_measurement_theta_min 3.0120
_cell_volume 8981.1(3)
_computing_cell_refinement
'CrysAlisPro, Agilent Technologies,Version 1.171.35.19 (release 27-10-2011CrysAlis171 .NET)(compiled Oct 27'
_computing_data_collection
'CrysAlisPro, Agilent Technologies,Version 1.171.35.19 (release 27-10-2011CrysAlis171 .NET)(compiled Oct 27'
_computing_data_reduction
'CrysAlisPro, Agilent Technologies,Version 1.171.35.19 (release 27-10-2011CrysAlis171 .NET)(compiled Oct 27'
_computing_molecular_graphics 'ORTEP III & Olex 2.1'
_computing_publication_material WinGX
_computing_structure_refinement 'SHELXL-2014/7 (Sheldrick, 2014)'
_computing_structure_solution 'SHELXL-2014/7 (Sheldrick, 2014)'
_diffrn_ambient_temperature 150(2)
_diffrn_measured_fraction_theta_full 0.997
_diffrn_measured_fraction_theta_max 0.976
_diffrn_measurement_device_type 'SuperNova, Dual, Cu at zero, Eos'
_diffrn_radiation_type CuK\a
_diffrn_radiation_wavelength 1.54184
_diffrn_reflns_av_R_equivalents 0.0408
_diffrn_reflns_av_unetI/netI 0.0620
_diffrn_reflns_Laue_measured_fraction_full 0.997
_diffrn_reflns_Laue_measured_fraction_max 0.976
_diffrn_reflns_limit_h_max 24
_diffrn_reflns_limit_h_min -18
_diffrn_reflns_limit_k_max 21
_diffrn_reflns_limit_k_min -25
_diffrn_reflns_limit_l_max 25
_diffrn_reflns_limit_l_min -14
_diffrn_reflns_number 19723
_diffrn_reflns_point_group_measured_fraction_full 0.997
_diffrn_reflns_point_group_measured_fraction_max 0.976
_diffrn_reflns_theta_full 67.684
_diffrn_reflns_theta_max 71.592
_diffrn_reflns_theta_min 3.014
_diffrn_source 'SuperNova (Cu) X-ray Source'
_exptl_absorpt_coefficient_mu 1.911
_exptl_absorpt_correction_T_max 1.00000
_exptl_absorpt_correction_T_min 0.84474
_exptl_absorpt_correction_type multi-scan
_exptl_absorpt_process_details
'CrysAlisPro, Agilent Technologies, Version 1.171.35.19 (release 27-10-2011 CrysAlis171 .NET)(compiled Oct 27 2011,15:02:11). Empirical absorption correction using spherical harmonics,implemented in SCALE3 ABSPACK scaling algorithm.'
_exptl_crystal_colour red
_exptl_crystal_density_diffrn 1.143
_exptl_crystal_description block
_exptl_crystal_F_000 3312
_exptl_crystal_size_max 0.23
_exptl_crystal_size_mid 0.21
_exptl_crystal_size_min 0.15
_refine_diff_density_max 0.326
_refine_diff_density_min -0.484
_refine_diff_density_rms 0.057
_refine_ls_extinction_coef 0.00038(4)
_refine_ls_extinction_expression Fc^*^=kFc[1+0.001xFc^2^\l^3^/sin(2\q)]^-1/4^
_refine_ls_extinction_method 'SHELXL-2014/7 (Sheldrick 2014'
_refine_ls_goodness_of_fit_ref 1.094
_refine_ls_hydrogen_treatment constr
_refine_ls_matrix_type full
_refine_ls_number_parameters 513
_refine_ls_number_reflns 8561
_refine_ls_number_restraints 0
_refine_ls_restrained_S_all 1.094
_refine_ls_R_factor_all 0.0805
_refine_ls_R_factor_gt 0.0560
_refine_ls_shift/su_max 0.001
_refine_ls_shift/su_mean 0.000
_refine_ls_structure_factor_coef Fsqd
_refine_ls_weighting_details 'w=1/[\s^2^(Fo^2^)+(0.0727P)^2^+2.0724P] where P=(Fo^2^+2Fc^2^)/3'
_refine_ls_weighting_scheme calc
_refine_ls_wR_factor_gt 0.1519
_refine_ls_wR_factor_ref 0.1679
_reflns_Friedel_coverage 0.000
_reflns_number_gt 6131
_reflns_number_total 8561
_reflns_threshold_expression 'I > 2\s(I)'
_cod_data_source_file c8dt04630a2.cif
_cod_data_source_block 2b
_cod_database_code 7048630
_shelx_shelxl_version_number 2014/7
_shelx_space_group_comment
;
The symmetry employed for this shelxl refinement is uniquely defined
by the following loop, which should always be used as a source of
symmetry information in preference to the above space-group names.
They are only intended as comments.
;

loop_
_space_group_symop_operation_xyz
'x, y, z'
'-x+1/2, -y+1/2, z'
'x+1/2, -y, -z+1/2'
'-x, y+1/2, -z+1/2'
'-x, -y, -z'
'x-1/2, y-1/2, -z'
'-x-1/2, y, z-1/2'
'x, -y-1/2, z-1/2'

loop_
_atom_site_label
_atom_site_type_symbol
_atom_site_fract_x
_atom_site_fract_y
_atom_site_fract_z
_atom_site_U_iso_or_equiv
_atom_site_adp_type
_atom_site_occupancy
_atom_site_site_symmetry_order
_atom_site_calc_flag
_atom_site_refinement_flags_posn
_atom_site_refinement_flags_adp
Ti1 Ti 0.44652(2) 0.53084(2) 0.22367(2) 0.02513(14) Uani 1 1 d . .
N1 N 0.35780(12) 0.51492(11) 0.22270(11) 0.0325(5) Uani 1 1 d . .
N2 N 0.46775(12) 0.61683(11) 0.22221(11) 0.0305(5) Uani 1 1 d . .
N3 N 0.48169(12) 0.48363(12) 0.29507(12) 0.0343(6) Uani 1 1 d . .
N4 N 0.49304(13) 0.49499(11) 0.15205(12) 0.0350(6) Uani 1 1 d . .
N5 N 0.26253(11) 0.44955(12) 0.23141(11) 0.0302(5) Uani 1 1 d . .
N6 N 0.27076(11) 0.50806(12) 0.14526(11) 0.0310(5) Uani 1 1 d . .
N7 N 0.45867(12) 0.70244(11) 0.29719(12) 0.0338(6) Uani 1 1 d . .
N8 N 0.49824(12) 0.72567(10) 0.20240(11) 0.0303(5) Uani 1 1 d . .
C1 C 0.30341(13) 0.49343(13) 0.20183(13) 0.0275(6) Uani 1 1 d . .
C2 C 0.47416(13) 0.67486(13) 0.23864(14) 0.0286(6) Uani 1 1 d . .
C3 C 0.20823(14) 0.43744(17) 0.19367(15) 0.0416(8) Uani 1 1 d . .
H3 H 0.1744 0.4094 0.2033 0.050 Uiso 1 1 calc R U
C4 C 0.21309(14) 0.47304(16) 0.14115(15) 0.0426(8) Uani 1 1 d . .
H4 H 0.1832 0.4743 0.1076 0.051 Uiso 1 1 calc R U
C5 C 0.29346(13) 0.55285(14) 0.09874(13) 0.0298(6) Uani 1 1 d . .
C6 C 0.33457(15) 0.53149(14) 0.05006(14) 0.0341(7) Uani 1 1 d . .
C7 C 0.35378(16) 0.57509(16) 0.00353(15) 0.0414(7) Uani 1 1 d . .
H7 H 0.3813 0.5618 -0.0293 0.050 Uiso 1 1 calc R U
C8 C 0.33291(17) 0.63776(15) 0.00505(15) 0.0428(8) Uani 1 1 d . .
C9 C 0.29373(17) 0.65712(15) 0.05457(17) 0.0468(8) Uani 1 1 d . .
H9 H 0.2804 0.6994 0.0561 0.056 Uiso 1 1 calc R U
C10 C 0.27311(15) 0.61579(14) 0.10287(14) 0.0367(7) Uani 1 1 d . .
C11 C 0.23039(19) 0.63776(18) 0.15733(18) 0.0571(10) Uani 1 1 d . .
H11A H 0.1883 0.6178 0.1541 0.086 Uiso 1 1 calc R U
H11B H 0.2253 0.6832 0.1553 0.086 Uiso 1 1 calc R U
H11C H 0.2503 0.6263 0.1973 0.086 Uiso 1 1 calc R U
C12 C 0.35727(17) 0.46355(14) 0.04899(15) 0.0431(8) Uani 1 1 d . .
H12A H 0.3858 0.4560 0.0847 0.065 Uiso 1 1 calc R U
H12B H 0.3803 0.4554 0.0098 0.065 Uiso 1 1 calc R U
H12C H 0.3202 0.4357 0.0518 0.065 Uiso 1 1 calc R U
C13 C 0.3538(2) 0.68357(18) -0.04732(18) 0.0657(12) Uani 1 1 d . .
H13A H 0.4002 0.6896 -0.0455 0.099 Uiso 1 1 calc R U
H13B H 0.3323 0.7238 -0.0413 0.099 Uiso 1 1 calc R U
H13C H 0.3421 0.6663 -0.0883 0.099 Uiso 1 1 calc R U
C14 C 0.27393(13) 0.42417(14) 0.29373(13) 0.0310(6) Uani 1 1 d . .
C15 C 0.30246(15) 0.36446(15) 0.29972(15) 0.0376(7) Uani 1 1 d . .
C16 C 0.31209(16) 0.34052(16) 0.36135(16) 0.0464(8) Uani 1 1 d . .
H16 H 0.3311 0.3006 0.3663 0.056 Uiso 1 1 calc R U
C17 C 0.29410(16) 0.37450(17) 0.41507(16) 0.0440(8) Uani 1 1 d . .
C18 C 0.26626(15) 0.43417(16) 0.40748(15) 0.0403(7) Uani 1 1 d . .
H18 H 0.2546 0.4575 0.4436 0.048 Uiso 1 1 calc R U
C19 C 0.25534(14) 0.46006(14) 0.34688(15) 0.0354(7) Uani 1 1 d . .
C20 C 0.22531(18) 0.52464(16) 0.33847(17) 0.0494(9) Uani 1 1 d . .
H20A H 0.2130 0.5414 0.3795 0.074 Uiso 1 1 calc R U
H20B H 0.1873 0.5212 0.3118 0.074 Uiso 1 1 calc R U
H20C H 0.2564 0.5527 0.3187 0.074 Uiso 1 1 calc R U
C21 C 0.3234(2) 0.32754(19) 0.24123(18) 0.0606(10) Uani 1 1 d . .
H21A H 0.3461 0.2897 0.2543 0.091 Uiso 1 1 calc R U
H21B H 0.3518 0.3534 0.2156 0.091 Uiso 1 1 calc R U
H21C H 0.2856 0.3160 0.2167 0.091 Uiso 1 1 calc R U
C22 C 0.3060(2) 0.3475(2) 0.48103(18) 0.0676(12) Uani 1 1 d . .
H22A H 0.2875 0.3056 0.4837 0.101 Uiso 1 1 calc R U
H22B H 0.2859 0.3745 0.5125 0.101 Uiso 1 1 calc R U
H22C H 0.3521 0.3452 0.4889 0.101 Uiso 1 1 calc R U
C23 C 0.47281(16) 0.76721(14) 0.29607(16) 0.0405(7) Uani 1 1 d . .
H23 H 0.4665 0.7957 0.3296 0.049 Uiso 1 1 calc R U
C24 C 0.49686(16) 0.78142(13) 0.23868(15) 0.0382(7) Uani 1 1 d . .
H24 H 0.5104 0.8215 0.2251 0.046 Uiso 1 1 calc R U
C25 C 0.52389(14) 0.71995(13) 0.13904(13) 0.0295(6) Uani 1 1 d . .
C26 C 0.58210(14) 0.68720(13) 0.12938(14) 0.0311(6) Uani 1 1 d . .
C27 C 0.60661(15) 0.68285(14) 0.06732(15) 0.0364(7) Uani 1 1 d . .
H27 H 0.6453 0.6608 0.0603 0.044 Uiso 1 1 calc R U
C28 C 0.57472(17) 0.71065(14) 0.01567(15) 0.0397(7) Uani 1 1 d . .
C29 C 0.51703(17) 0.74320(15) 0.02697(15) 0.0430(8) Uani 1 1 d . .
H29 H 0.4956 0.7624 -0.0072 0.052 Uiso 1 1 calc R U
C30 C 0.49013(15) 0.74809(14) 0.08817(15) 0.0373(7) Uani 1 1 d . .
C31 C 0.42616(17) 0.78192(18) 0.09878(17) 0.0524(9) Uani 1 1 d . .
H31A H 0.4338 0.8209 0.1215 0.079 Uiso 1 1 calc R U
H31B H 0.3976 0.7552 0.1234 0.079 Uiso 1 1 calc R U
H31C H 0.4063 0.7912 0.0582 0.079 Uiso 1 1 calc R U
C32 C 0.6028(2) 0.70581(17) -0.05119(16) 0.0548(10) Uani 1 1 d . .
H32A H 0.5682 0.7088 -0.0820 0.082 Uiso 1 1 calc R U
H32B H 0.6248 0.6657 -0.0560 0.082 Uiso 1 1 calc R U
H32C H 0.6334 0.7398 -0.0579 0.082 Uiso 1 1 calc R U
C33 C 0.61822(14) 0.65602(14) 0.18366(15) 0.0374(7) Uani 1 1 d . .
H33A H 0.6166 0.6830 0.2207 0.056 Uiso 1 1 calc R U
H33B H 0.6629 0.6493 0.1715 0.056 Uiso 1 1 calc R U
H33C H 0.5982 0.6158 0.1934 0.056 Uiso 1 1 calc R U
C34 C 0.43830(15) 0.66656(13) 0.35178(14) 0.0320(6) Uani 1 1 d . .
C35 C 0.48523(15) 0.63538(14) 0.38889(14) 0.0354(7) Uani 1 1 d . .
C36 C 0.46401(17) 0.60071(15) 0.44156(15) 0.0425(8) Uani 1 1 d . .
H36 H 0.4947 0.5801 0.4670 0.051 Uiso 1 1 calc R U
C37 C 0.39872(18) 0.59597(15) 0.45731(15) 0.0437(8) Uani 1 1 d . .
C38 C 0.35350(17) 0.62692(16) 0.41916(16) 0.0446(8) Uani 1 1 d . .
H38 H 0.3094 0.6241 0.4295 0.054 Uiso 1 1 calc R U
C39 C 0.37207(15) 0.66220(14) 0.36571(15) 0.0377(7) Uani 1 1 d . .
C40 C 0.32254(17) 0.69283(18) 0.32196(18) 0.0546(9) Uani 1 1 d . .
H40A H 0.3302 0.7379 0.3203 0.082 Uiso 1 1 calc R U
H40B H 0.2794 0.6849 0.3380 0.082 Uiso 1 1 calc R U
H40C H 0.3266 0.6752 0.2798 0.082 Uiso 1 1 calc R U
C41 C 0.55582(16) 0.63750(19) 0.36976(17) 0.0503(9) Uani 1 1 d . .
H41A H 0.5822 0.6207 0.4038 0.075 Uiso 1 1 calc R U
H41B H 0.5683 0.6808 0.3614 0.075 Uiso 1 1 calc R U
H41C H 0.5621 0.6124 0.3318 0.075 Uiso 1 1 calc R U
C42 C 0.3771(2) 0.55595(19) 0.51330(17) 0.0617(11) Uani 1 1 d . .
H42A H 0.3776 0.5118 0.5014 0.093 Uiso 1 1 calc R U
H42B H 0.3335 0.5679 0.5255 0.093 Uiso 1 1 calc R U
H42C H 0.4062 0.5626 0.5487 0.093 Uiso 1 1 calc R U
C43 C 0.55192(15) 0.47439(17) 0.30161(18) 0.0485(9) Uani 1 1 d . .
H43A H 0.5671 0.4961 0.3392 0.073 Uiso 1 1 calc R U
H43B H 0.5737 0.4912 0.2646 0.073 Uiso 1 1 calc R U
H43C H 0.5612 0.4297 0.3054 0.073 Uiso 1 1 calc R U
C44 C 0.44752(15) 0.45586(15) 0.34875(15) 0.0387(7) Uani 1 1 d . .
H44A H 0.4554 0.4108 0.3498 0.058 Uiso 1 1 calc R U
H44B H 0.4015 0.4636 0.3444 0.058 Uiso 1 1 calc R U
H44C H 0.4629 0.4748 0.3878 0.058 Uiso 1 1 calc R U
C45 C 0.51081(18) 0.42830(15) 0.14762(17) 0.0466(8) Uani 1 1 d . .
H45A H 0.4972 0.4117 0.1069 0.070 Uiso 1 1 calc R U
H45B H 0.4897 0.4050 0.1813 0.070 Uiso 1 1 calc R U
H45C H 0.5573 0.4240 0.1517 0.070 Uiso 1 1 calc R U
C46 C 0.51952(18) 0.53035(15) 0.09831(15) 0.0444(8) Uani 1 1 d . .
H46A H 0.5664 0.5289 0.0997 0.067 Uiso 1 1 calc R U
H46B H 0.5053 0.5738 0.1007 0.067 Uiso 1 1 calc R U
H46C H 0.5045 0.5118 0.0590 0.067 Uiso 1 1 calc R U

loop_
_atom_site_aniso_label
_atom_site_aniso_U_11
_atom_site_aniso_U_22
_atom_site_aniso_U_33
_atom_site_aniso_U_23
_atom_site_aniso_U_13
_atom_site_aniso_U_12
Ti1 0.0281(3) 0.0230(2) 0.0242(3) 0.00069(19) -0.00042(19) -0.00371(19)
N1 0.0304(13) 0.0361(12) 0.0312(13) 0.0055(11) -0.0037(10) -0.0063(10)
N2 0.0366(13) 0.0266(11) 0.0283(13) -0.0012(10) 0.0040(10) -0.0036(10)
N3 0.0310(13) 0.0371(13) 0.0350(14) 0.0063(11) -0.0026(10) -0.0036(11)
N4 0.0448(15) 0.0260(11) 0.0342(14) -0.0016(10) 0.0051(11) -0.0022(11)
N5 0.0243(12) 0.0380(12) 0.0284(13) 0.0071(10) -0.0024(9) -0.0044(10)
N6 0.0258(12) 0.0391(13) 0.0281(13) 0.0083(11) -0.0035(9) -0.0036(10)
N7 0.0449(15) 0.0239(11) 0.0326(13) -0.0033(10) 0.0076(11) -0.0031(10)
N8 0.0351(13) 0.0216(10) 0.0342(13) 0.0012(10) 0.0027(10) -0.0019(9)
C1 0.0256(14) 0.0292(13) 0.0277(14) 0.0027(11) -0.0008(11) -0.0006(11)
C2 0.0291(14) 0.0235(12) 0.0331(16) -0.0020(11) 0.0012(11) -0.0011(11)
C3 0.0257(15) 0.060(2) 0.0390(18) 0.0128(16) -0.0060(12) -0.0101(14)
C4 0.0274(15) 0.060(2) 0.0399(18) 0.0121(16) -0.0091(13) -0.0118(14)
C5 0.0280(14) 0.0354(14) 0.0260(15) 0.0083(12) -0.0049(11) -0.0002(12)
C6 0.0363(16) 0.0352(15) 0.0308(16) 0.0016(13) -0.0004(12) -0.0011(13)
C7 0.0465(19) 0.0470(18) 0.0308(17) 0.0042(14) 0.0032(13) -0.0031(15)
C8 0.054(2) 0.0413(16) 0.0334(18) 0.0115(14) -0.0046(14) -0.0084(15)
C9 0.058(2) 0.0335(16) 0.049(2) 0.0099(15) -0.0071(16) 0.0044(15)
C10 0.0374(17) 0.0366(15) 0.0363(17) 0.0028(13) -0.0047(13) 0.0042(13)
C11 0.057(2) 0.054(2) 0.061(2) -0.0031(19) 0.0059(18) 0.0145(18)
C12 0.050(2) 0.0389(16) 0.0403(19) -0.0008(14) 0.0059(15) 0.0058(15)
C13 0.090(3) 0.055(2) 0.052(2) 0.026(2) -0.006(2) -0.021(2)
C14 0.0254(14) 0.0362(14) 0.0313(15) 0.0086(12) -0.0023(11) -0.0051(12)
C15 0.0349(16) 0.0389(15) 0.0391(18) 0.0078(14) 0.0008(13) 0.0022(13)
C16 0.0407(18) 0.0439(17) 0.055(2) 0.0181(16) -0.0045(15) 0.0079(15)
C17 0.0398(18) 0.0521(19) 0.0402(19) 0.0184(16) -0.0042(14) -0.0007(15)
C18 0.0410(18) 0.0493(18) 0.0304(16) 0.0057(15) 0.0002(13) -0.0024(15)
C19 0.0295(15) 0.0373(15) 0.0392(17) 0.0069(14) -0.0022(12) -0.0034(12)
C20 0.062(2) 0.0438(18) 0.043(2) 0.0035(16) 0.0017(16) 0.0076(17)
C21 0.067(3) 0.059(2) 0.056(2) -0.0013(19) 0.0012(19) 0.022(2)
C22 0.075(3) 0.081(3) 0.047(2) 0.028(2) -0.010(2) 0.006(2)
C23 0.052(2) 0.0237(13) 0.0457(19) -0.0057(13) 0.0042(15) -0.0025(13)
C24 0.0470(18) 0.0221(13) 0.0456(19) -0.0003(13) 0.0018(14) -0.0019(13)
C25 0.0349(15) 0.0229(12) 0.0309(15) 0.0036(11) -0.0001(12) -0.0026(11)
C26 0.0327(15) 0.0248(12) 0.0359(16) 0.0051(12) -0.0002(12) -0.0034(11)
C27 0.0403(17) 0.0302(14) 0.0387(17) 0.0034(13) 0.0042(13) -0.0017(13)
C28 0.057(2) 0.0292(14) 0.0331(17) 0.0042(13) 0.0023(14) -0.0065(14)
C29 0.057(2) 0.0356(15) 0.0369(18) 0.0096(14) -0.0084(15) -0.0030(15)
C30 0.0394(17) 0.0299(14) 0.0425(18) 0.0078(13) -0.0058(13) 0.0009(13)
C31 0.048(2) 0.053(2) 0.056(2) 0.0089(18) -0.0099(17) 0.0140(17)
C32 0.085(3) 0.0407(18) 0.039(2) 0.0051(15) 0.0097(18) -0.0052(19)
C33 0.0334(16) 0.0362(15) 0.0426(18) 0.0067(14) 0.0009(13) 0.0045(13)
C34 0.0405(16) 0.0275(13) 0.0280(15) -0.0074(12) 0.0076(12) -0.0024(12)
C35 0.0395(17) 0.0344(14) 0.0323(17) -0.0077(13) 0.0007(12) 0.0008(13)
C36 0.056(2) 0.0411(17) 0.0307(17) -0.0038(14) -0.0034(14) 0.0006(16)
C37 0.060(2) 0.0378(16) 0.0336(18) -0.0036(14) 0.0069(15) -0.0024(16)
C38 0.0449(19) 0.0478(18) 0.0411(19) -0.0050(15) 0.0167(14) -0.0029(15)
C39 0.0388(17) 0.0359(15) 0.0383(18) -0.0037(13) 0.0051(13) 0.0031(13)
C40 0.0392(19) 0.060(2) 0.065(2) 0.0057(19) 0.0012(17) 0.0072(17)
C41 0.0374(18) 0.060(2) 0.053(2) -0.0049(18) -0.0041(15) -0.0001(16)
C42 0.086(3) 0.062(2) 0.037(2) 0.0060(18) 0.0156(19) -0.006(2)
C43 0.0343(18) 0.056(2) 0.055(2) 0.0160(18) -0.0096(15) -0.0049(16)
C44 0.0415(18) 0.0407(16) 0.0339(17) 0.0055(13) -0.0035(13) -0.0025(14)
C45 0.058(2) 0.0314(15) 0.050(2) -0.0053(15) 0.0075(16) 0.0049(15)
C46 0.065(2) 0.0390(16) 0.0295(17) -0.0041(14) 0.0111(15) -0.0070(16)

loop_
_atom_type_symbol
_atom_type_description
_atom_type_scat_dispersion_real
_atom_type_scat_dispersion_imag
_atom_type_scat_source
Ti Ti 0.2191 1.8069 'International Tables Vol C Tables 4.2.6.8 and 6.1.1.4'
N N 0.0311 0.0180 'International Tables Vol C Tables 4.2.6.8 and 6.1.1.4'
C C 0.0181 0.0091 'International Tables Vol C Tables 4.2.6.8 and 6.1.1.4'
H H 0.0000 0.0000 'International Tables Vol C Tables 4.2.6.8 and 6.1.1.4'

loop_
_geom_angle_atom_site_label_1
_geom_angle_atom_site_label_2
_geom_angle_atom_site_label_3
_geom_angle
N1 Ti1 N2 113.94(11)
N1 Ti1 N4 114.02(11)
N2 Ti1 N4 104.56(10)
N1 Ti1 N3 106.40(10)
N2 Ti1 N3 115.12(11)
N4 Ti1 N3 102.42(11)
C1 N1 Ti1 157.6(2)
C2 N2 Ti1 161.9(2)
C44 N3 C43 110.6(2)
C44 N3 Ti1 128.8(2)
C43 N3 Ti1 120.6(2)
C45 N4 C46 110.6(2)
C45 N4 Ti1 123.4(2)
C46 N4 Ti1 125.84(19)
C3 N5 C1 110.6(2)
C3 N5 C14 125.6(2)
C1 N5 C14 123.7(2)
C1 N6 C4 110.0(2)
C1 N6 C5 124.5(2)
C4 N6 C5 125.5(2)
C2 N7 C23 110.2(2)
C2 N7 C34 123.3(2)
C23 N7 C34 126.1(2)
C24 N8 C2 109.8(2)
C24 N8 C25 125.5(2)
C2 N8 C25 124.5(2)
N1 C1 N5 127.4(3)
N1 C1 N6 129.0(3)
N5 C1 N6 103.6(2)
N2 C2 N7 127.8(3)
N2 C2 N8 128.4(3)
N7 C2 N8 103.8(2)
C4 C3 N5 107.8(3)
C4 C3 H3 126.1
N5 C3 H3 126.1
C3 C4 N6 108.0(3)
C3 C4 H4 126.0
N6 C4 H4 126.0
C10 C5 C6 122.2(3)
C10 C5 N6 119.1(3)
C6 C5 N6 118.7(3)
C7 C6 C5 117.9(3)
C7 C6 C12 121.8(3)
C5 C6 C12 120.2(3)
C8 C7 C6 121.5(3)
C8 C7 H7 119.3
C6 C7 H7 119.3
C9 C8 C7 118.7(3)
C9 C8 C13 121.4(3)
C7 C8 C13 119.9(3)
C8 C9 C10 122.6(3)
C8 C9 H9 118.7
C10 C9 H9 118.7
C5 C10 C9 117.1(3)
C5 C10 C11 120.8(3)
C9 C10 C11 122.1(3)
C10 C11 H11A 109.5
C10 C11 H11B 109.5
H11A C11 H11B 109.5
C10 C11 H11C 109.5
H11A C11 H11C 109.5
H11B C11 H11C 109.5
C6 C12 H12A 109.5
C6 C12 H12B 109.5
H12A C12 H12B 109.5
C6 C12 H12C 109.5
H12A C12 H12C 109.5
H12B C12 H12C 109.5
C8 C13 H13A 109.5
C8 C13 H13B 109.5
H13A C13 H13B 109.5
C8 C13 H13C 109.5
H13A C13 H13C 109.5
H13B C13 H13C 109.5
C15 C14 C19 122.1(3)
C15 C14 N5 119.2(3)
C19 C14 N5 118.7(3)
C14 C15 C16 117.9(3)
C14 C15 C21 120.7(3)
C16 C15 C21 121.4(3)
C17 C16 C15 121.7(3)
C17 C16 H16 119.1
C15 C16 H16 119.1
C16 C17 C18 119.0(3)
C16 C17 C22 120.3(3)
C18 C17 C22 120.7(3)
C17 C18 C19 121.5(3)
C17 C18 H18 119.3
C19 C18 H18 119.3
C14 C19 C18 117.9(3)
C14 C19 C20 120.5(3)
C18 C19 C20 121.6(3)
C19 C20 H20A 109.5
C19 C20 H20B 109.5
H20A C20 H20B 109.5
C19 C20 H20C 109.5
H20A C20 H20C 109.5
H20B C20 H20C 109.5
C15 C21 H21A 109.5
C15 C21 H21B 109.5
H21A C21 H21B 109.5
C15 C21 H21C 109.5
H21A C21 H21C 109.5
H21B C21 H21C 109.5
C17 C22 H22A 109.5
C17 C22 H22B 109.5
H22A C22 H22B 109.5
C17 C22 H22C 109.5
H22A C22 H22C 109.5
H22B C22 H22C 109.5
C24 C23 N7 108.2(3)
C24 C23 H23 125.9
N7 C23 H23 125.9
C23 C24 N8 108.0(3)
C23 C24 H24 126.0
N8 C24 H24 126.0
C26 C25 C30 121.5(3)
C26 C25 N8 119.4(2)
C30 C25 N8 119.1(3)
C25 C26 C27 118.4(3)
C25 C26 C33 121.8(3)
C27 C26 C33 119.7(3)
C28 C27 C26 121.7(3)
C28 C27 H27 119.1
C26 C27 H27 119.1
C29 C28 C27 118.4(3)
C29 C28 C32 121.0(3)
C27 C28 C32 120.6(3)
C28 C29 C30 121.9(3)
C28 C29 H29 119.0
C30 C29 H29 119.0
C29 C30 C25 118.0(3)
C29 C30 C31 120.8(3)
C25 C30 C31 121.1(3)
C30 C31 H31A 109.5
C30 C31 H31B 109.5
H31A C31 H31B 109.5
C30 C31 H31C 109.5
H31A C31 H31C 109.5
H31B C31 H31C 109.5
C28 C32 H32A 109.5
C28 C32 H32B 109.5
H32A C32 H32B 109.5
C28 C32 H32C 109.5
H32A C32 H32C 109.5
H32B C32 H32C 109.5
C26 C33 H33A 109.5
C26 C33 H33B 109.5
H33A C33 H33B 109.5
C26 C33 H33C 109.5
H33A C33 H33C 109.5
H33B C33 H33C 109.5
C39 C34 C35 121.6(3)
C39 C34 N7 119.1(3)
C35 C34 N7 119.3(3)
C36 C35 C34 118.0(3)
C36 C35 C41 121.9(3)
C34 C35 C41 120.1(3)
C37 C36 C35 122.0(3)
C37 C36 H36 119.0
C35 C36 H36 119.0
C36 C37 C38 118.5(3)
C36 C37 C42 120.7(3)
C38 C37 C42 120.8(3)
C37 C38 C39 121.9(3)
C37 C38 H38 119.0
C39 C38 H38 119.0
C34 C39 C38 118.0(3)
C34 C39 C40 120.1(3)
C38 C39 C40 121.9(3)
C39 C40 H40A 109.5
C39 C40 H40B 109.5
H40A C40 H40B 109.5
C39 C40 H40C 109.5
H40A C40 H40C 109.5
H40B C40 H40C 109.5
C35 C41 H41A 109.5
C35 C41 H41B 109.5
H41A C41 H41B 109.5
C35 C41 H41C 109.5
H41A C41 H41C 109.5
H41B C41 H41C 109.5
C37 C42 H42A 109.5
C37 C42 H42B 109.5
H42A C42 H42B 109.5
C37 C42 H42C 109.5
H42A C42 H42C 109.5
H42B C42 H42C 109.5
N3 C43 H43A 109.5
N3 C43 H43B 109.5
H43A C43 H43B 109.5
N3 C43 H43C 109.5
H43A C43 H43C 109.5
H43B C43 H43C 109.5
N3 C44 H44A 109.5
N3 C44 H44B 109.5
H44A C44 H44B 109.5
N3 C44 H44C 109.5
H44A C44 H44C 109.5
H44B C44 H44C 109.5
N4 C45 H45A 109.5
N4 C45 H45B 109.5
H45A C45 H45B 109.5
N4 C45 H45C 109.5
H45A C45 H45C 109.5
H45B C45 H45C 109.5
N4 C46 H46A 109.5
N4 C46 H46B 109.5
H46A C46 H46B 109.5
N4 C46 H46C 109.5
H46A C46 H46C 109.5
H46B C46 H46C 109.5

loop_
_geom_bond_atom_site_label_1
_geom_bond_atom_site_label_2
_geom_bond_distance
Ti1 N1 1.847(2)
Ti1 N2 1.858(2)
Ti1 N4 1.927(2)
Ti1 N3 1.930(2)
N1 C1 1.278(3)
N2 C2 1.273(3)
N3 C44 1.445(4)
N3 C43 1.457(4)
N4 C45 1.450(4)
N4 C46 1.451(4)
N5 C3 1.387(4)
N5 C1 1.390(3)
N5 C14 1.426(3)
N6 C1 1.392(3)
N6 C4 1.394(4)
N6 C5 1.430(3)
N7 C2 1.390(4)
N7 C23 1.391(3)
N7 C34 1.429(4)
N8 C24 1.395(3)
N8 C2 1.398(3)
N8 C25 1.429(3)
C3 C4 1.331(4)
C3 H3 0.9300
C4 H4 0.9300
C5 C10 1.388(4)
C5 C6 1.394(4)
C6 C7 1.392(4)
C6 C12 1.501(4)
C7 C8 1.384(4)
C7 H7 0.9300
C8 C9 1.371(5)
C8 C13 1.518(4)
C9 C10 1.396(4)
C9 H9 0.9300
C10 C11 1.507(4)
C11 H11A 0.9600
C11 H11B 0.9600
C11 H11C 0.9600
C12 H12A 0.9600
C12 H12B 0.9600
C12 H12C 0.9600
C13 H13A 0.9600
C13 H13B 0.9600
C13 H13C 0.9600
C14 C15 1.389(4)
C14 C19 1.395(4)
C15 C16 1.396(4)
C15 C21 1.509(5)
C16 C17 1.380(5)
C16 H16 0.9300
C17 C18 1.386(4)
C17 C22 1.510(4)
C18 C19 1.396(4)
C18 H18 0.9300
C19 C20 1.499(4)
C20 H20A 0.9600
C20 H20B 0.9600
C20 H20C 0.9600
C21 H21A 0.9600
C21 H21B 0.9600
C21 H21C 0.9600
C22 H22A 0.9600
C22 H22B 0.9600
C22 H22C 0.9600
C23 C24 1.330(4)
C23 H23 0.9300
C24 H24 0.9300
C25 C26 1.391(4)
C25 C30 1.399(4)
C26 C27 1.393(4)
C26 C33 1.504(4)
C27 C28 1.390(4)
C27 H27 0.9300
C28 C29 1.385(5)
C28 C32 1.514(4)
C29 C30 1.396(4)
C29 H29 0.9300
C30 C31 1.506(4)
C31 H31A 0.9600
C31 H31B 0.9600
C31 H31C 0.9600
C32 H32A 0.9600
C32 H32B 0.9600
C32 H32C 0.9600
C33 H33A 0.9600
C33 H33B 0.9600
C33 H33C 0.9600
C34 C39 1.390(4)
C34 C35 1.397(4)
C35 C36 1.389(4)
C35 C41 1.500(4)
C36 C37 1.380(5)
C36 H36 0.9300
C37 C38 1.384(5)
C37 C42 1.507(4)
C38 C39 1.393(4)
C38 H38 0.9300
C39 C40 1.509(4)
C40 H40A 0.9600
C40 H40B 0.9600
C40 H40C 0.9600
C41 H41A 0.9600
C41 H41B 0.9600
C41 H41C 0.9600
C42 H42A 0.9600
C42 H42B 0.9600
C42 H42C 0.9600
C43 H43A 0.9600
C43 H43B 0.9600
C43 H43C 0.9600
C44 H44A 0.9600
C44 H44B 0.9600
C44 H44C 0.9600
C45 H45A 0.9600
C45 H45B 0.9600
C45 H45C 0.9600
C46 H46A 0.9600
C46 H46B 0.9600
C46 H46C 0.9600

loop_
_geom_torsion_atom_site_label_1
_geom_torsion_atom_site_label_2
_geom_torsion_atom_site_label_3
_geom_torsion_atom_site_label_4
_geom_torsion
N2 Ti1 N1 C1 118.5(6)
N4 Ti1 N1 C1 -1.4(6)
N3 Ti1 N1 C1 -113.5(6)
N1 Ti1 N2 C2 67.6(7)
N4 Ti1 N2 C2 -167.2(7)
N3 Ti1 N2 C2 -55.7(8)
Ti1 N1 C1 N5 118.8(5)
Ti1 N1 C1 N6 -61.6(7)
C3 N5 C1 N1 -179.3(3)
C14 N5 C1 N1 4.3(5)
C3 N5 C1 N6 1.1(3)
C14 N5 C1 N6 -175.4(2)
C4 N6 C1 N1 179.3(3)
C5 N6 C1 N1 -1.0(5)
C4 N6 C1 N5 -1.0(3)
C5 N6 C1 N5 178.6(3)
Ti1 N2 C2 N7 4.3(10)
Ti1 N2 C2 N8 -175.6(5)
C23 N7 C2 N2 -179.9(3)
C34 N7 C2 N2 6.6(5)
C23 N7 C2 N8 0.1(3)
C34 N7 C2 N8 -173.4(3)
C24 N8 C2 N2 180.0(3)
C25 N8 C2 N2 -3.5(5)
C24 N8 C2 N7 0.0(3)
C25 N8 C2 N7 176.6(2)
C1 N5 C3 C4 -0.7(4)
C14 N5 C3 C4 175.6(3)
N5 C3 C4 N6 0.0(4)
C1 N6 C4 C3 0.6(4)
C5 N6 C4 C3 -179.0(3)
C1 N6 C5 C10 -92.1(3)
C4 N6 C5 C10 87.5(4)
C1 N6 C5 C6 88.9(4)
C4 N6 C5 C6 -91.5(4)
C10 C5 C6 C7 -1.8(4)
N6 C5 C6 C7 177.1(3)
C10 C5 C6 C12 177.7(3)
N6 C5 C6 C12 -3.3(4)
C5 C6 C7 C8 -0.1(5)
C12 C6 C7 C8 -179.6(3)
C6 C7 C8 C9 1.6(5)
C6 C7 C8 C13 -178.8(3)
C7 C8 C9 C10 -1.2(5)
C13 C8 C9 C10 179.1(3)
C6 C5 C10 C9 2.2(4)
N6 C5 C10 C9 -176.8(3)
C6 C5 C10 C11 -178.0(3)
N6 C5 C10 C11 3.0(4)
C8 C9 C10 C5 -0.6(5)
C8 C9 C10 C11 179.6(3)
C3 N5 C14 C15 85.0(4)
C1 N5 C14 C15 -99.0(3)
C3 N5 C14 C19 -94.3(4)
C1 N5 C14 C19 81.6(4)
C19 C14 C15 C16 0.3(5)
N5 C14 C15 C16 -179.1(3)
C19 C14 C15 C21 -178.6(3)
N5 C14 C15 C21 2.1(4)
C14 C15 C16 C17 0.0(5)
C21 C15 C16 C17 178.9(3)
C15 C16 C17 C18 -0.6(5)
C15 C16 C17 C22 -179.3(3)
C16 C17 C18 C19 0.9(5)
C22 C17 C18 C19 179.6(3)
C15 C14 C19 C18 0.0(4)
N5 C14 C19 C18 179.4(3)
C15 C14 C19 C20 179.4(3)
N5 C14 C19 C20 -1.3(4)
C17 C18 C19 C14 -0.6(5)
C17 C18 C19 C20 -179.9(3)
C2 N7 C23 C24 -0.1(4)
C34 N7 C23 C24 173.2(3)
N7 C23 C24 N8 0.1(4)
C2 N8 C24 C23 0.0(4)
C25 N8 C24 C23 -176.6(3)
C24 N8 C25 C26 108.6(3)
C2 N8 C25 C26 -67.5(4)
C24 N8 C25 C30 -70.7(4)
C2 N8 C25 C30 113.2(3)
C30 C25 C26 C27 0.0(4)
N8 C25 C26 C27 -179.3(2)
C30 C25 C26 C33 -179.1(3)
N8 C25 C26 C33 1.6(4)
C25 C26 C27 C28 0.5(4)
C33 C26 C27 C28 179.7(3)
C26 C27 C28 C29 -0.2(5)
C26 C27 C28 C32 179.3(3)
C27 C28 C29 C30 -0.7(5)
C32 C28 C29 C30 179.8(3)
C28 C29 C30 C25 1.2(5)
C28 C29 C30 C31 -177.9(3)
C26 C25 C30 C29 -0.9(4)
N8 C25 C30 C29 178.4(3)
C26 C25 C30 C31 178.3(3)
N8 C25 C30 C31 -2.4(4)
C2 N7 C34 C39 -98.8(3)
C23 N7 C34 C39 88.7(4)
C2 N7 C34 C35 79.5(4)
C23 N7 C34 C35 -92.9(4)
C39 C34 C35 C36 -1.5(4)
N7 C34 C35 C36 -179.8(3)
C39 C34 C35 C41 175.8(3)
N7 C34 C35 C41 -2.5(4)
C34 C35 C36 C37 0.7(5)
C41 C35 C36 C37 -176.6(3)
C35 C36 C37 C38 0.0(5)
C35 C36 C37 C42 177.7(3)
C36 C37 C38 C39 0.2(5)
C42 C37 C38 C39 -177.5(3)
C35 C34 C39 C38 1.6(4)
N7 C34 C39 C38 180.0(3)
C35 C34 C39 C40 -175.8(3)
N7 C34 C39 C40 2.5(4)
C37 C38 C39 C34 -1.0(5)
C37 C38 C39 C40 176.4(3)
